data_1565001
loop_
_publ_author_name
'Akopov, Georgiy'
'Hewage, Nethmi'
'Yox, Philip'
'Viswanathan , Gayatri'
'Lee, Shannon'
'Hulsebosch, Liam'
'Cady, Sarah'
'Paterson, Alexander L.'
'Perras, Fr\'ed\'eric A.'
'Xu, Wenqian'
'Wu, Kui'
'Mudryk, Yaroslav'
'Kovnir, Kirill'

_publ_section_title
;
 &#x000D; Synthesis-Enabled Exploration of Chiral and Polar Multivalent
 Quaternary Sulfides&#x000D;
;
_journal_name_full 'Chemical Science'
_journal_paper_doi 10.1039/D1SC03685H
_journal_year 2021
_chemical_formula_sum 'La6 S14 Si2 Zr0.52'
_chemical_formula_weight 1385.91
_space_group_crystal_system hexagonal
_space_group_IT_number 173
_space_group_name_Hall 'P 6c'
_space_group_name_H-M_alt 'P 63'
_audit_creation_method SHELXL-2018/3
_audit_update_record
;
2021-09-26 deposited with the CCDC.	2021-10-18 downloaded from the CCDC.
;
_cell_angle_alpha 90
_cell_angle_beta 90
_cell_angle_gamma 120
_cell_formula_units_Z 1
_cell_length_a 10.3189(6)
_cell_length_b 10.3189(6)
_cell_length_c 5.7543(4)
_cell_measurement_reflns_used 8393
_cell_measurement_temperature 100(2)
_cell_measurement_theta_max 32.78
_cell_measurement_theta_min 2.28
_cell_volume 530.63(6)
_computing_structure_refinement 'SHELXL-2018/3 (Sheldrick, 2018)'
_computing_structure_solution 'SHELXT 2018/2 (Sheldrick, 2018)'
_diffrn_ambient_temperature 100(2)
_diffrn_measured_fraction_theta_full 1.000
_diffrn_measured_fraction_theta_max 1.000
_diffrn_measurement_device_type 'Bruker APEX III CMOS area-detector'
_diffrn_measurement_method 'profile data from \w scans'
_diffrn_radiation_type MoK\a
_diffrn_radiation_wavelength 0.71073
_diffrn_reflns_av_R_equivalents 0.0917
_diffrn_reflns_av_unetI/netI 0.0353
_diffrn_reflns_Laue_measured_fraction_full 1.000
_diffrn_reflns_Laue_measured_fraction_max 1.000
_diffrn_reflns_limit_h_max 15
_diffrn_reflns_limit_h_min -15
_diffrn_reflns_limit_k_max 15
_diffrn_reflns_limit_k_min -15
_diffrn_reflns_limit_l_max 8
_diffrn_reflns_limit_l_min -8
_diffrn_reflns_number 21570
_diffrn_reflns_point_group_measured_fraction_full 0.998
_diffrn_reflns_point_group_measured_fraction_max 0.999
_diffrn_reflns_theta_full 25.242
_diffrn_reflns_theta_max 31.465
_diffrn_reflns_theta_min 2.279
_diffrn_source 'fine-focus sealed tube'
_exptl_absorpt_coefficient_mu 13.522
_exptl_absorpt_correction_T_max 0.747
_exptl_absorpt_correction_T_min 0.631
_exptl_absorpt_correction_type multi-scan
_exptl_absorpt_process_details SADABS
_exptl_crystal_colour yellow
_exptl_crystal_density_diffrn 4.337
_exptl_crystal_description plate
_exptl_crystal_F_000 615
_exptl_crystal_size_max 0.052
_exptl_crystal_size_mid 0.047
_exptl_crystal_size_min 0.032
_refine_diff_density_max 0.970
_refine_diff_density_min -1.099
_refine_diff_density_rms 0.204
_refine_ls_abs_structure_details
;
 Refined as an inversion twin.
;
_refine_ls_abs_structure_Flack 0.03(3)
_refine_ls_extinction_coef 0.0012(3)
_refine_ls_extinction_expression Fc^*^=kFc[1+0.001xFc^2^\l^3^/sin(2\q)]^-1/4^
_refine_ls_extinction_method 'SHELXL-2018/3 (Sheldrick 2018)'
_refine_ls_goodness_of_fit_ref 1.051
_refine_ls_hydrogen_treatment undef
_refine_ls_matrix_type full
_refine_ls_number_parameters 42
_refine_ls_number_reflns 1189
_refine_ls_number_restraints 0
_refine_ls_restrained_S_all 1.051
_refine_ls_R_factor_all 0.0327
_refine_ls_R_factor_gt 0.0240
_refine_ls_shift/su_max 0.000
_refine_ls_shift/su_mean 0.000
_refine_ls_structure_factor_coef Fsqd
_refine_ls_weighting_details 'w=1/[\s^2^(Fo^2^)+(0.0089P)^2^+0.6172P] where P=(Fo^2^+2Fc^2^)/3'
_refine_ls_weighting_scheme calc
_refine_ls_wR_factor_gt 0.0344
_refine_ls_wR_factor_ref 0.0361
_reflns_Friedel_coverage 0.835
_reflns_Friedel_fraction_full 0.997
_reflns_Friedel_fraction_max 0.998
_reflns_number_gt 1063
_reflns_number_total 1189
_reflns_threshold_expression 'I > 2\s(I)'
_cod_data_source_file d1sc03685h2.cif
_cod_data_source_block GA1715_La6ZrSi2S14
_cod_original_cell_volume 530.63(7)
_cod_database_code 1565001
_shelx_shelxl_version_number 2018/3
_shelx_space_group_comment
;
The symmetry employed for this shelxl refinement is uniquely defined
by the following loop, which should always be used as a source of
symmetry information in preference to the above space-group names.
They are only intended as comments.
;
_shelx_estimated_absorpt_t_min 0.540
_shelx_estimated_absorpt_t_max 0.671

loop_
_space_group_symop_operation_xyz
'x, y, z'
'-y, x-y, z'
'-x+y, -x, z'
'-x, -y, z+1/2'
'y, -x+y, z+1/2'
'x-y, x, z+1/2'

loop_
_atom_site_label
_atom_site_type_symbol
_atom_site_fract_x
_atom_site_fract_y
_atom_site_fract_z
_atom_site_U_iso_or_equiv
_atom_site_adp_type
_atom_site_occupancy
_atom_site_site_symmetry_order
_atom_site_calc_flag
_atom_site_refinement_flags_posn
_atom_site_refinement_flags_adp
_atom_site_refinement_flags_occupancy
_atom_site_disorder_assembly
_atom_site_disorder_group
La1 La 0.12247(3) 0.35753(3) 0.2352(14) 0.00900(9) Uani 1 1 d . . . . .
Zr1 Zr 0.000000 0.000000 0.000000 0.0020(9) Uani 0.259(3) 3 d S T P . .
Si1 Si 0.333333 0.666667 0.6502(15) 0.0042(6) Uani 1 3 d S T P . .
S1 S 0.11601(16) 0.59186(16) 0.5105(14) 0.0050(3) Uani 1 1 d . . . . .
S2 S 0.333333 0.666667 1.0149(15) 0.0068(5) Uani 1 3 d S T P . .
S3 S 0.2444(12) 0.1621(17) 0.247(7) 0.0075(11) Uani 0.741(3) 1 d . . P . .
S33 S 0.263(4) 0.175(5) 0.252(19) 0.0075(11) Uani 0.259(3) 1 d . . P . .

loop_
_atom_site_aniso_label
_atom_site_aniso_U_11
_atom_site_aniso_U_22
_atom_site_aniso_U_33
_atom_site_aniso_U_23
_atom_site_aniso_U_13
_atom_site_aniso_U_12
La1 0.00560(14) 0.01445(16) 0.00918(14) -0.0009(3) -0.0016(3) 0.00668(13)
Zr1 0.0019(10) 0.0019(10) 0.0021(19) 0.000 0.000 0.0010(5)
Si1 0.0046(8) 0.0046(8) 0.0036(12) 0.000 0.000 0.0023(4)
S1 0.0047(6) 0.0078(7) 0.0035(6) -0.0001(6) -0.0003(6) 0.0039(5)
S2 0.0094(8) 0.0094(8) 0.0017(11) 0.000 0.000 0.0047(4)
S3 0.012(3) 0.008(3) 0.0054(17) -0.003(4) -0.002(5) 0.007(2)
S33 0.012(3) 0.008(3) 0.0054(17) -0.003(4) -0.002(5) 0.007(2)

loop_
_atom_type_symbol
_atom_type_description
_atom_type_scat_dispersion_real
_atom_type_scat_dispersion_imag
_atom_type_scat_source
La La -0.2871 2.4523 'International Tables Vol C Tables 4.2.6.8 and 6.1.1.4'
S S 0.1246 0.1234 'International Tables Vol C Tables 4.2.6.8 and 6.1.1.4'
Si Si 0.0817 0.0704 'International Tables Vol C Tables 4.2.6.8 and 6.1.1.4'
Zr Zr -2.9673 0.5597 'International Tables Vol C Tables 4.2.6.8 and 6.1.1.4'

loop_
_geom_angle_atom_site_label_1
_geom_angle_atom_site_label_2
_geom_angle_atom_site_label_3
_geom_angle
_geom_angle_site_symmetry_1
_geom_angle_site_symmetry_3
_geom_angle_publ_flag
S3 La1 S3 84.0(4) . 2 ?
S3 La1 S33 3.4(10) . . ?
S3 La1 S33 87.3(6) 2 . ?
S3 La1 S33 79.0(15) . 6_554 ?
S3 La1 S33 78.5(15) 2 6_554 ?
S33 La1 S33 80.2(19) . 6_554 ?
S3 La1 S1 140.5(6) . . ?
S3 La1 S1 111.6(5) 2 . ?
S33 La1 S1 138.3(19) . . ?
S33 La1 S1 138.3(10) 6_554 . ?
S3 La1 S33 87.3(6) . 2 ?
S3 La1 S33 3.3(10) 2 2 ?
S33 La1 S33 90.6(13) . 2 ?
S33 La1 S33 80(2) 6_554 2 ?
S1 La1 S33 108.7(14) . 2 ?
S3 La1 S3 76.7(6) . 6_554 ?
S3 La1 S3 76.3(6) 2 6_554 ?
S33 La1 S3 78(2) . 6_554 ?
S33 La1 S3 3.0(13) 6_554 6_554 ?
S1 La1 S3 141.0(3) . 6_554 ?
S33 La1 S3 78(2) 2 6_554 ?
S3 La1 S1 75.0(4) . 2_665 ?
S3 La1 S1 140.5(7) 2 2_665 ?
S33 La1 S1 71.9(13) . 2_665 ?
S33 La1 S1 127.8(11) 6_554 2_665 ?
S1 La1 S1 70.32(6) . 2_665 ?
S33 La1 S1 142(2) 2 2_665 ?
S3 La1 S1 128.4(4) 6_554 2_665 ?
S3 La1 S1 143.9(5) . 4_564 ?
S3 La1 S1 70.6(4) 2 4_564 ?
S33 La1 S1 146.6(16) . 4_564 ?
S33 La1 S1 71.3(11) 6_554 4_564 ?
S1 La1 S1 74.54(3) . 4_564 ?
S33 La1 S1 67.9(12) 2 4_564 ?
S3 La1 S1 72.7(4) 6_554 4_564 ?
S1 La1 S1 140.22(4) 2_665 4_564 ?
S3 La1 S33 77.1(13) . 6 ?
S3 La1 S33 76.7(14) 2 6 ?
S33 La1 S33 77(2) . 6 ?
S33 La1 S33 146.9(13) 6_554 6 ?
S1 La1 S33 72.1(8) . 6 ?
S33 La1 S33 77(2) 2 6 ?
S3 La1 S33 144.0(9) 6_554 6 ?
S1 La1 S33 66.3(10) 2_665 6 ?
S1 La1 S33 119.2(10) 4_564 6 ?
S3 La1 S2 113.9(4) . 1_554 ?
S3 La1 S2 150.2(6) 2 1_554 ?
S33 La1 S2 111.2(12) . 1_554 ?
S33 La1 S2 81.8(10) 6_554 1_554 ?
S1 La1 S2 70.37(5) . 1_554 ?
S33 La1 S2 148.4(17) 2 1_554 ?
S3 La1 S2 84.6(3) 6_554 1_554 ?
S1 La1 S2 69.16(5) 2_665 1_554 ?
S1 La1 S2 82.03(4) 4_564 1_554 ?
S33 La1 S2 128.9(9) 6 1_554 ?
S3 La1 S3 74.8(7) . 6 ?
S3 La1 S3 74.4(7) 2 6 ?
S33 La1 S3 75(2) . 6 ?
S33 La1 S3 143.8(10) 6_554 6 ?
S1 La1 S3 75.2(3) . 6 ?
S33 La1 S3 75(2) 2 6 ?
S3 La1 S3 140.8(4) 6_554 6 ?
S1 La1 S3 68.0(3) 2_665 6 ?
S1 La1 S3 119.8(3) 4_564 6 ?
S33 La1 S3 3.2(11) 6 6 ?
S2 La1 S3 131.8(3) 1_554 6 ?
S3 Zr1 S3 93.7(10) . 3 ?
S3 Zr1 S3 93.7(10) . 2 ?
S3 Zr1 S3 93.7(10) 3 2 ?
S3 Zr1 S3 179.3(14) . 4_554 ?
S3 Zr1 S3 86.72(17) 3 4_554 ?
S3 Zr1 S3 86.72(17) 2 4_554 ?
S3 Zr1 S3 86.72(17) . 5_554 ?
S3 Zr1 S3 86.72(17) 3 5_554 ?
S3 Zr1 S3 179.3(14) 2 5_554 ?
S3 Zr1 S3 92.8(9) 4_554 5_554 ?
S3 Zr1 S3 86.72(17) . 6_554 ?
S3 Zr1 S3 179.3(14) 3 6_554 ?
S3 Zr1 S3 86.72(17) 2 6_554 ?
S3 Zr1 S3 92.8(9) 4_554 6_554 ?
S3 Zr1 S3 92.8(9) 5_554 6_554 ?
S3 Zr1 S33 178.3(13) . 4_554 ?
S3 Zr1 S33 85(2) 3 4_554 ?
S3 Zr1 S33 85(2) 2 4_554 ?
S3 Zr1 S33 2(3) 4_554 4_554 ?
S3 Zr1 S33 94.5(15) 5_554 4_554 ?
S3 Zr1 S33 94.5(15) 6_554 4_554 ?
S3 Zr1 S33 85(2) . 6_554 ?
S3 Zr1 S33 178.3(13) 3 6_554 ?
S3 Zr1 S33 85(2) 2 6_554 ?
S3 Zr1 S33 94.5(15) 4_554 6_554 ?
S3 Zr1 S33 94.5(15) 5_554 6_554 ?
S3 Zr1 S33 2(3) 6_554 6_554 ?
S33 Zr1 S33 96(3) 4_554 6_554 ?
S3 Zr1 S33 85(2) . 5_554 ?
S3 Zr1 S33 85(2) 3 5_554 ?
S3 Zr1 S33 178.3(13) 2 5_554 ?
S3 Zr1 S33 94.5(15) 4_554 5_554 ?
S3 Zr1 S33 2(3) 5_554 5_554 ?
S3 Zr1 S33 94.5(15) 6_554 5_554 ?
S33 Zr1 S33 96(3) 4_554 5_554 ?
S33 Zr1 S33 96(3) 6_554 5_554 ?
S3 Zr1 S33 1(3) . . ?
S3 Zr1 S33 94.7(15) 3 . ?
S3 Zr1 S33 94.7(15) 2 . ?
S3 Zr1 S33 177.9(14) 4_554 . ?
S3 Zr1 S33 86(2) 5_554 . ?
S3 Zr1 S33 86(2) 6_554 . ?
S33 Zr1 S33 180(4) 4_554 . ?
S33 Zr1 S33 84.1(5) 6_554 . ?
S33 Zr1 S33 84.1(5) 5_554 . ?
S3 Zr1 S33 94.7(15) . 3 ?
S3 Zr1 S33 1(3) 3 3 ?
S3 Zr1 S33 94.7(15) 2 3 ?
S3 Zr1 S33 86(2) 4_554 3 ?
S3 Zr1 S33 86(2) 5_554 3 ?
S3 Zr1 S33 177.9(14) 6_554 3 ?
S33 Zr1 S33 84.1(5) 4_554 3 ?
S33 Zr1 S33 180(4) 6_554 3 ?
S33 Zr1 S33 84.1(5) 5_554 3 ?
S33 Zr1 S33 96(3) . 3 ?
S3 Zr1 S33 94.7(15) . 2 ?
S3 Zr1 S33 94.7(15) 3 2 ?
S3 Zr1 S33 1(3) 2 2 ?
S3 Zr1 S33 86(2) 4_554 2 ?
S3 Zr1 S33 177.9(14) 5_554 2 ?
S3 Zr1 S33 86(2) 6_554 2 ?
S33 Zr1 S33 84.1(5) 4_554 2 ?
S33 Zr1 S33 84.1(5) 6_554 2 ?
S33 Zr1 S33 180(4) 5_554 2 ?
S33 Zr1 S33 96(3) . 2 ?
S33 Zr1 S33 96(3) 3 2 ?
S2 Si1 S1 112.18(8) . 3_565 ?
S2 Si1 S1 112.18(8) . 2_665 ?
S1 Si1 S1 106.64(9) 3_565 2_665 ?
S2 Si1 S1 112.18(8) . . ?
S1 Si1 S1 106.64(8) 3_565 . ?
S1 Si1 S1 106.64(9) 2_665 . ?
Si1 S1 La1 92.82(6) . . ?
Si1 S1 La1 90.20(6) . 3_565 ?
La1 S1 La1 110.98(5) . 3_565 ?
Si1 S1 La1 124.86(8) . 4_565 ?
La1 S1 La1 136.64(5) . 4_565 ?
La1 S1 La1 91.41(4) 3_565 4_565 ?
Si1 S2 La1 114.19(5) . 3_566 ?
Si1 S2 La1 114.19(5) . 1_556 ?
La1 S2 La1 104.37(6) 3_566 1_556 ?
Si1 S2 La1 114.19(5) . 2_666 ?
La1 S2 La1 104.37(6) 3_566 2_666 ?
La1 S2 La1 104.37(6) 1_556 2_666 ?
Zr1 S3 Zr1 65.8(2) . 4 ?
Zr1 S3 La1 79.4(5) . . ?
Zr1 S3 La1 81.0(5) 4 . ?
Zr1 S3 La1 78.9(5) . 3 ?
Zr1 S3 La1 80.5(5) 4 3 ?
La1 S3 La1 155.8(4) . 3 ?
Zr1 S3 La1 142.6(10) . 5 ?
Zr1 S3 La1 76.8(9) 4 5 ?
La1 S3 La1 95.6(8) . 5 ?
La1 S3 La1 95.1(8) 3 5 ?
Zr1 S3 La1 76.6(9) . 5_554 ?
Zr1 S3 La1 142.4(9) 4 5_554 ?
La1 S3 La1 92.9(8) . 5_554 ?
La1 S3 La1 92.4(8) 3 5_554 ?
La1 S3 La1 140.8(4) 5 5_554 ?
Zr1 S33 Zr1 62.0(7) 4 . ?
Zr1 S33 La1 78.1(14) 4 . ?
Zr1 S33 La1 76.2(14) . . ?
Zr1 S33 La1 76(3) 4 5 ?
Zr1 S33 La1 138(3) . 5 ?
La1 S33 La1 97(3) . 5 ?
Zr1 S33 La1 77.6(14) 4 3 ?
Zr1 S33 La1 75.7(13) . 3 ?
La1 S33 La1 149.1(13) . 3 ?
La1 S33 La1 96(3) 5 3 ?
Zr1 S33 La1 137(3) 4 5_554 ?
Zr1 S33 La1 75(2) . 5_554 ?
La1 S33 La1 93(3) . 5_554 ?
La1 S33 La1 146.9(13) 5 5_554 ?
La1 S33 La1 92(2) 3 5_554 ?

loop_
_geom_bond_atom_site_label_1
_geom_bond_atom_site_label_2
_geom_bond_distance
_geom_bond_site_symmetry_2
_geom_bond_publ_flag
La1 S3 2.863(19) . ?
La1 S3 2.890(19) 2 ?
La1 S33 2.90(6) . ?
La1 S33 2.91(10) 6_554 ?
La1 S1 2.9191(15) . ?
La1 S33 2.93(6) 2 ?
La1 S3 2.99(3) 6_554 ?
La1 S1 3.0144(15) 2_665 ?
La1 S1 3.0473(15) 4_564 ?
La1 S33 3.09(11) 6 ?
La1 S2 3.0946(12) 1_554 ?
La1 S3 3.12(4) 6 ?
Zr1 S3 2.64(2) . ?
Zr1 S3 2.64(2) 3 ?
Zr1 S3 2.64(2) 2 ?
Zr1 S3 2.66(2) 4_554 ?
Zr1 S3 2.66(2) 5_554 ?
Zr1 S3 2.66(2) 6_554 ?
Zr1 S33 2.79(7) 4_554 ?
Zr1 S33 2.79(7) 6_554 ?
Zr1 S33 2.79(7) 5_554 ?
Zr1 S33 2.80(6) . ?
Zr1 S33 2.80(6) 3 ?
Zr1 S33 2.80(6) 2 ?
Si1 S2 2.098(4) . ?
Si1 S1 2.1309(18) 3_565 ?
Si1 S1 2.1309(18) 2_665 ?
Si1 S1 2.1309(18) . ?
